data_2221960
loop_
_publ_author_name
'Fun, Hoong-Kun'
'Yeap, Chin Sing'
'Babu, M.'
'Kalluraya, B.'

_publ_section_title
;Ethyl
 4-(2,4-difluorophenyl)-6-methyl-2-oxo-1,2,3,4-tetrahydropyrimidine-5-carboxylate
;
_journal_coeditor_code CI2792
_journal_issue 6
_journal_name_full 'Acta Crystallographica Section E'
_journal_page_first o1188
_journal_page_last o1189
_journal_paper_doi 10.1107/S1600536809015918
_journal_volume 65
_journal_year 2009
_chemical_formula_iupac 'C14 H14 F2 N2 O3'
_chemical_formula_moiety 'C14 H14 F2 N2 O3'
_chemical_formula_sum 'C14 H14 F2 N2 O3'
_chemical_formula_weight 296.27
_chemical_name_systematic
;Ethyl
4-(2,4-difluorophenyl)-6-methyl-2-oxo-1,2,3,4-tetrahydropyrimidine-5-carboxylate
;
_space_group_IT_number 2
_symmetry_cell_setting triclinic
_symmetry_space_group_name_Hall '-P 1'
_symmetry_space_group_name_H-M 'P -1'
_atom_sites_solution_hydrogens geom
_atom_sites_solution_primary direct
_atom_sites_solution_secondary difmap
_audit_creation_method SHELXL-97
_cell_angle_alpha 90.1470(10)
_cell_angle_beta 100.8390(10)
_cell_angle_gamma 108.4210(10)
_cell_formula_units_Z 2
_cell_length_a 7.51760(10)
_cell_length_b 8.04830(10)
_cell_length_c 11.9323(2)
_cell_measurement_reflns_used 7927
_cell_measurement_temperature 100.00(10)
_cell_measurement_theta_max 34.38
_cell_measurement_theta_min 2.67
_cell_volume 671.248(17)
_computing_cell_refinement 'SAINT (Bruker, 2005)'
_computing_data_collection 'APEX2 (Bruker, 2005)'
_computing_data_reduction 'SAINT (Bruker, 2005)'
_computing_molecular_graphics 'SHELXTL (Sheldrick, 2008)'
_computing_publication_material
;
SHELXTL (Sheldrick, 2008) and PLATON (Spek, 2009)
;
_computing_structure_refinement 'SHELXTL (Sheldrick, 2008)'
_computing_structure_solution 'SHELXTL (Sheldrick, 2008)'
_diffrn_ambient_temperature 100
_diffrn_measured_fraction_theta_full 0.997
_diffrn_measured_fraction_theta_max 0.997
_diffrn_measurement_device_type
;
Bruker SMART APEXII CCD area-detector
;
_diffrn_measurement_method '\f and \w'
_diffrn_radiation_monochromator graphite
_diffrn_radiation_source 'fine-focus sealed tube'
_diffrn_radiation_type MoK\a
_diffrn_radiation_wavelength 0.71073
_diffrn_reflns_av_R_equivalents 0.0277
_diffrn_reflns_av_sigmaI/netI 0.0384
_diffrn_reflns_limit_h_max 9
_diffrn_reflns_limit_h_min -9
_diffrn_reflns_limit_k_max 10
_diffrn_reflns_limit_k_min -10
_diffrn_reflns_limit_l_max 15
_diffrn_reflns_limit_l_min -15
_diffrn_reflns_number 17515
_diffrn_reflns_theta_full 27.50
_diffrn_reflns_theta_max 27.50
_diffrn_reflns_theta_min 2.67
_diffrn_standards_number 0
_exptl_absorpt_coefficient_mu 0.122
_exptl_absorpt_correction_T_max 0.9848
_exptl_absorpt_correction_T_min 0.9493
_exptl_absorpt_correction_type multi-scan
_exptl_absorpt_process_details '(<i>SADABS</i>; Bruker, 2005)'
_exptl_crystal_colour colourless
_exptl_crystal_density_diffrn 1.466
_exptl_crystal_density_method 'not measured'
_exptl_crystal_description Plate
_exptl_crystal_F_000 308
_exptl_crystal_size_max 0.43
_exptl_crystal_size_mid 0.32
_exptl_crystal_size_min 0.13
_refine_diff_density_max 0.656
_refine_diff_density_min -0.838
_refine_ls_extinction_method none
_refine_ls_goodness_of_fit_ref 1.078
_refine_ls_hydrogen_treatment mixed
_refine_ls_matrix_type full
_refine_ls_number_parameters 266
_refine_ls_number_reflns 3075
_refine_ls_number_restraints 45
_refine_ls_restrained_S_all 1.084
_refine_ls_R_factor_all 0.0750
_refine_ls_R_factor_gt 0.0681
_refine_ls_shift/su_max 0.001
_refine_ls_shift/su_max_lt 0.001
_refine_ls_shift/su_mean 0.000
_refine_ls_structure_factor_coef Fsqd
_refine_ls_weighting_details 'calc w=1/[\s^2^(Fo^2^)+(0.0607P)^2^+0.8775P] where P=(Fo^2^+2Fc^2^)/3'
_refine_ls_weighting_scheme calc
_refine_ls_wR_factor_gt 0.1673
_refine_ls_wR_factor_ref 0.1729
_reflns_number_gt 2703
_reflns_number_total 3075
_reflns_threshold_expression I>2\s(I)
_cod_data_source_file ci2792.cif
_cod_data_source_block I
_cod_depositor_comments
;
The following automatic conversions were performed:
'_symmetry_cell_setting' value 'Triclinic' changed to 'triclinic'
according to '/home/saulius/struct/CIF-dictionaries/cif_core.dic'
dictionary named 'cif_core.dic' version 2.4.1 from 2010-06-29.

Automatic conversion script
Id: cif_fix_enum 1527 2010-12-29 10:47:43Z saulius 

The following automatic conversions were performed:

'_symmetry_cell_setting' value 'Triclinic' changed to 'triclinic'
according to /home/saulius/struct/CIF-dictionaries/cif_core.dic
dictionary named 'cif_core.dic' version 2.4.1 from 2010-06-29.

Automatic conversion script
Id: cif_fix_values 1715 2011-07-08 13:25:40Z adriana 
;
_cod_database_code 2221960
_cod_database_fobs_code 2221960

loop_
_symmetry_equiv_pos_as_xyz
'x, y, z'
'-x, -y, -z'

loop_
_atom_site_type_symbol
_atom_site_label
_atom_site_fract_x
_atom_site_fract_y
_atom_site_fract_z
_atom_site_U_iso_or_equiv
_atom_site_adp_type
_atom_site_calc_flag
_atom_site_refinement_flags
_atom_site_occupancy
_atom_site_disorder_assembly
_atom_site_disorder_group
F F1A 0.7550(6) 0.3028(5) 0.3410(3) 0.0598(8) Uani d P 0.544(3) A 1
F F1B 0.8268(7) 0.8571(6) 0.2813(4) 0.0598(8) Uani d P 0.456(3) A 2
O O1 0.3876(2) 0.1588(2) 0.01956(16) 0.0352(4) Uani d . 1 A .
O O2 1.2723(2) 0.5461(2) 0.14780(15) 0.0298(4) Uani d . 1 A .
O O3 1.1456(2) 0.7375(2) 0.20789(18) 0.0428(5) Uani d . 1 A .
N N1 0.5906(2) 0.4172(2) 0.10712(14) 0.0207(4) Uani d . 1 A .
N N2 0.7014(2) 0.1862(2) 0.07956(16) 0.0234(4) Uani d . 1 A .
F F2A 0.7967(7) 0.7696(9) 0.6102(3) 0.0959(19) Uani d PDU 0.544(3) A 1
C C1A 0.7750(7) 0.4770(8) 0.3704(4) 0.0279(8) Uani d PDU 0.544(3) A 1
C C2A 0.7792(9) 0.5355(13) 0.4811(5) 0.0557(19) Uani d PDU 0.544(3) A 1
H H2AA 0.7719 0.4586 0.5394 0.067 Uiso calc PR 0.544(3) A 1
C C3A 0.7941(12) 0.7054(15) 0.5035(6) 0.061(2) Uani d PDU 0.544(3) A 1
C C4A 0.8048(8) 0.8278(10) 0.4216(5) 0.0520(16) Uani d PDU 0.544(3) A 1
H H4AA 0.8131 0.9433 0.4381 0.062 Uiso calc PR 0.544(3) A 1
C C5A 0.8022(7) 0.7640(8) 0.3129(5) 0.0332(10) Uani d PDU 0.544(3) A 1
H H5AA 0.8107 0.8423 0.2554 0.040 Uiso calc PR 0.544(3) A 1
C C6A 0.788(3) 0.5949(12) 0.2835(7) 0.0180(17) Uani d PDU 0.544(3) A 1
F F2B 0.7660(6) 0.6163(6) 0.6323(2) 0.0479(11) Uani d PDU 0.456(3) A 2
C C1B 0.8051(8) 0.7153(9) 0.3476(5) 0.0279(8) Uani d PDU 0.456(3) A 2
C C2B 0.8046(11) 0.7414(8) 0.4604(6) 0.0255(14) Uani d PDU 0.456(3) A 2
H H2BA 0.8265 0.8519 0.4945 0.031 Uiso calc PR 0.456(3) A 2
C C3B 0.7694(10) 0.5921(9) 0.5204(5) 0.0275(13) Uani d PDU 0.456(3) A 2
C C4B 0.7384(11) 0.4271(8) 0.4734(5) 0.0345(14) Uani d PDU 0.456(3) A 2
H H4BA 0.7125 0.3326 0.5193 0.041 Uiso calc PR 0.456(3) A 2
C C5B 0.7443(9) 0.3954(11) 0.3573(5) 0.0332(10) Uani d PDU 0.456(3) A 2
H H5BA 0.7301 0.2853 0.3256 0.040 Uiso calc PR 0.456(3) A 2
C C6B 0.774(3) 0.5502(15) 0.2934(11) 0.025(3) Uani d PDU 0.456(3) A 2
C C7 0.7793(3) 0.5371(3) 0.16198(16) 0.0182(4) Uani d . 1 . .
H H7A 0.7995 0.6433 0.1195 0.022 Uiso calc PR 0.580(8) A 1
H H7B 0.7985 0.6385 0.1178 0.022 Uiso d PR 0.420(8) A 2
C C8 0.5505(3) 0.2516(3) 0.06653(18) 0.0234(4) Uani d . 1 . .
C C9 0.8906(3) 0.2904(3) 0.11002(16) 0.0197(4) Uani d . 1 . .
C C10 0.9344(3) 0.4608(3) 0.14452(15) 0.0179(4) Uani d . 1 A .
C C11 1.1330(3) 0.5786(3) 0.16561(16) 0.0198(4) Uani d . 1 . .
C C12 1.3361(4) 0.8646(4) 0.2385(3) 0.0541(9) Uani d . 1 . .
H H12A 1.3717 0.9251 0.1718 0.065 Uiso calc PR 0.580(8) A 1
H H12B 1.4283 0.8057 0.2670 0.065 Uiso calc PR 0.580(8) A 1
H H12C 1.4223 0.8259 0.2019 0.065 Uiso d PR 0.420(8) A 2
H H12D 1.3332 0.9763 0.2093 0.065 Uiso d PR 0.420(8) A 2
C C13A 1.3350(6) 0.9926(6) 0.3285(4) 0.0367(13) Uani d P 0.580(8) A 1
H H13A 1.4629 1.0700 0.3559 0.055 Uiso calc PR 0.580(8) A 1
H H13B 1.2866 0.9305 0.3908 0.055 Uiso calc PR 0.580(8) A 1
H H13C 1.2546 1.0599 0.2970 0.055 Uiso calc PR 0.580(8) A 1
C C13B 1.4024(9) 0.8870(8) 0.3480(5) 0.0355(17) Uani d P 0.420(8) A 2
H H13D 1.4307 0.7841 0.3750 0.053 Uiso calc PR 0.420(8) A 2
H H13E 1.3085 0.9070 0.3861 0.053 Uiso calc PR 0.420(8) A 2
H H13F 1.5170 0.9866 0.3640 0.053 Uiso calc PR 0.420(8) A 2
C C14 1.0280(3) 0.1943(3) 0.09888(19) 0.0242(4) Uani d . 1 A .
H H14A 1.1389 0.2365 0.1591 0.036 Uiso calc R 1 . .
H H14B 1.0657 0.2138 0.0262 0.036 Uiso calc R 1 . .
H H14C 0.9676 0.0710 0.1042 0.036 Uiso calc R 1 . .
H H1N1 0.493(4) 0.458(4) 0.105(2) 0.034(7) Uiso d . 1 . .
H H1N2 0.674(4) 0.081(4) 0.052(2) 0.035(7) Uiso d . 1 . .

loop_
_atom_site_aniso_label
_atom_site_aniso_U_11
_atom_site_aniso_U_22
_atom_site_aniso_U_33
_atom_site_aniso_U_12
_atom_site_aniso_U_13
_atom_site_aniso_U_23
F1A 0.078(2) 0.0668(19) 0.0584(16) 0.0393(16) 0.0423(15) 0.0248(14)
F1B 0.078(2) 0.0668(19) 0.0584(16) 0.0393(16) 0.0423(15) 0.0248(14)
O1 0.0139(7) 0.0315(8) 0.0586(11) 0.0057(6) 0.0059(7) -0.0174(8)
O2 0.0166(7) 0.0307(8) 0.0447(9) 0.0085(6) 0.0107(6) 0.0018(7)
O3 0.0160(8) 0.0346(9) 0.0721(13) -0.0006(7) 0.0104(8) -0.0262(9)
N1 0.0141(8) 0.0243(9) 0.0253(8) 0.0088(7) 0.0032(6) -0.0036(7)
N2 0.0160(8) 0.0206(8) 0.0350(10) 0.0063(7) 0.0081(7) -0.0045(7)
F2A 0.081(3) 0.165(5) 0.0359(19) 0.034(3) 0.0086(18) -0.043(3)
C1A 0.0253(17) 0.047(2) 0.0141(15) 0.0144(16) 0.0068(12) 0.0079(16)
C2A 0.039(3) 0.102(6) 0.023(3) 0.018(4) 0.008(2) 0.002(4)
C3A 0.039(3) 0.112(7) 0.026(4) 0.018(5) 0.003(3) -0.023(4)
C4A 0.030(3) 0.071(4) 0.049(3) 0.012(3) 0.002(2) -0.039(3)
C5A 0.0261(18) 0.051(3) 0.0162(16) 0.0024(17) 0.0063(13) -0.0106(19)
C6A 0.010(3) 0.031(5) 0.012(2) 0.004(4) 0.0039(16) -0.003(2)
F2B 0.079(3) 0.073(3) 0.0113(13) 0.051(2) 0.0125(14) 0.0029(15)
C1B 0.0253(17) 0.047(2) 0.0141(15) 0.0144(16) 0.0068(12) 0.0079(16)
C2B 0.040(3) 0.017(2) 0.025(3) 0.019(2) 0.002(3) -0.002(2)
C3B 0.041(3) 0.036(3) 0.015(3) 0.023(3) 0.008(2) 0.005(2)
C4B 0.058(4) 0.028(3) 0.028(3) 0.023(3) 0.016(3) 0.011(2)
C5B 0.0261(18) 0.051(3) 0.0162(16) 0.0024(17) 0.0063(13) -0.0106(19)
C6B 0.016(4) 0.025(5) 0.036(5) 0.008(5) 0.005(3) -0.005(3)
C7 0.0150(9) 0.0218(9) 0.0189(9) 0.0073(7) 0.0039(7) -0.0009(7)
C8 0.0159(9) 0.0252(10) 0.0304(10) 0.0067(8) 0.0080(8) -0.0038(8)
C9 0.0156(9) 0.0262(10) 0.0196(9) 0.0084(8) 0.0062(7) 0.0020(7)
C10 0.0144(9) 0.0250(10) 0.0159(8) 0.0081(7) 0.0043(7) 0.0012(7)
C11 0.0173(9) 0.0269(10) 0.0162(8) 0.0082(8) 0.0041(7) 0.0013(7)
C12 0.0205(12) 0.0508(17) 0.078(2) -0.0088(11) 0.0148(13) -0.0355(15)
C13A 0.033(2) 0.028(2) 0.042(2) 0.0054(17) -0.0014(18) -0.0057(17)
C13B 0.032(3) 0.035(3) 0.034(3) 0.007(2) -0.001(2) -0.006(2)
C14 0.0198(10) 0.0261(10) 0.0308(11) 0.0112(8) 0.0085(8) 0.0002(8)

loop_
_atom_type_symbol
_atom_type_description
_atom_type_scat_dispersion_real
_atom_type_scat_dispersion_imag
_atom_type_scat_source
C C 0.0033 0.0016 'International Tables Vol C Tables 4.2.6.8 and 6.1.1.4'
H H 0.0000 0.0000 'International Tables Vol C Tables 4.2.6.8 and 6.1.1.4'
N N 0.0061 0.0033 'International Tables Vol C Tables 4.2.6.8 and 6.1.1.4'
O O 0.0106 0.0060 'International Tables Vol C Tables 4.2.6.8 and 6.1.1.4'
F F 0.0171 0.0103 'International Tables Vol C Tables 4.2.6.8 and 6.1.1.4'

loop_
_geom_angle_atom_site_label_1
_geom_angle_atom_site_label_2
_geom_angle_atom_site_label_3
_geom_angle_site_symmetry_1
_geom_angle_site_symmetry_3
_geom_angle
_geom_angle_publ_flag
C11 O3 C12 . . 116.68(18) ?
C8 N1 C7 . . 126.65(17) ?
C8 N1 H1N1 . . 117.3(18) ?
C7 N1 H1N1 . . 115.9(18) ?
C8 N2 C9 . . 123.28(18) ?
C8 N2 H1N2 . . 115(2) ?
C9 N2 H1N2 . . 120(2) ?
C2A C1A F1A . . 122.6(6) ?
C2A C1A C6A . . 119.6(7) ?
F1A C1A C6A . . 117.9(5) ?
C3A C2A C1A . . 119.6(6) ?
C3A C2A H2AA . . 120.2 ?
C1A C2A H2AA . . 120.2 ?
C2A C3A F2A . . 122.2(8) ?
C2A C3A C4A . . 123.8(6) ?
F2A C3A C4A . . 114.0(8) ?
C3A C4A C5A . . 114.5(6) ?
C3A C4A H4AA . . 122.7 ?
C5A C4A H4AA . . 122.7 ?
C6A C5A C4A . . 125.2(7) ?
C6A C5A H5AA . . 117.4 ?
C4A C5A H5AA . . 117.4 ?
C5A C6A C1A . . 117.2(6) ?
C5A C6A C7 . . 121.1(7) ?
C1A C6A C7 . . 121.6(7) ?
C2B C1B F1B . . 118.1(6) ?
C2B C1B C6B . . 124.0(7) ?
F1B C1B C6B . . 117.9(6) ?
C1B C2B C3B . . 115.2(5) ?
C1B C2B H2BA . . 122.4 ?
C3B C2B H2BA . . 122.4 ?
F2B C3B C4B . . 120.2(5) ?
F2B C3B C2B . . 115.7(6) ?
C4B C3B C2B . . 124.1(5) ?
C3B C4B C5B . . 122.4(6) ?
C3B C4B H4BA . . 118.8 ?
C5B C4B H4BA . . 118.8 ?
C4B C5B C6B . . 113.6(8) ?
C4B C5B H5BA . . 123.2 ?
C6B C5B H5BA . . 123.2 ?
C1B C6B C5B . . 120.6(9) ?
C1B C6B C7 . . 119.2(7) ?
C5B C6B C7 . . 120.1(8) ?
N1 C7 C6A . . 113.1(6) ?
N1 C7 C10 . . 109.82(15) ?
C6A C7 C10 . . 115.3(7) ?
N1 C7 C6B . . 105.6(8) ?
C10 C7 C6B . . 110.0(8) ?
N1 C7 H7A . . 105.9 ?
C6A C7 H7A . . 105.9 ?
C10 C7 H7A . . 105.9 ?
C6B C7 H7A . . 119.3 ?
N1 C7 H7B . . 104.8 ?
C6A C7 H7B . . 108.1 ?
C10 C7 H7B . . 104.8 ?
C6B C7 H7B . . 121.4 ?
O1 C8 N1 . . 123.06(19) ?
O1 C8 N2 . . 120.41(19) ?
N1 C8 N2 . . 116.53(18) ?
C10 C9 N2 . . 119.93(18) ?
C10 C9 C14 . . 126.95(18) ?
N2 C9 C14 . . 113.12(17) ?
C9 C10 C11 . . 120.89(17) ?
C9 C10 C7 . . 121.08(17) ?
C11 C10 C7 . . 118.04(17) ?
O2 C11 O3 . . 121.61(18) ?
O2 C11 C10 . . 127.53(19) ?
O3 C11 C10 . . 110.85(16) ?
C13B C12 O3 . . 113.2(4) ?
C13B C12 C13A . . 46.9(3) ?
O3 C12 C13A . . 108.3(3) ?
C13B C12 H12A . . 135.7 ?
O3 C12 H12A . . 110.0 ?
C13A C12 H12A . . 110.0 ?
C13B C12 H12B . . 64.7 ?
O3 C12 H12B . . 110.0 ?
C13A C12 H12B . . 110.0 ?
H12A C12 H12B . . 108.4 ?
C13B C12 H12C . . 108.9 ?
O3 C12 H12C . . 108.9 ?
C13A C12 H12C . . 141.9 ?
H12A C12 H12C . . 63.9 ?
H12B C12 H12C . . 48.0 ?
C13B C12 H12D . . 109.0 ?
O3 C12 H12D . . 109.0 ?
C13A C12 H12D . . 67.0 ?
H12A C12 H12D . . 46.1 ?
H12B C12 H12D . . 139.4 ?
H12C C12 H12D . . 107.8 ?
C12 C13A H13A . . 109.5 ?
H12D C13A H13A . . 100.8 ?
C12 C13A H13B . . 109.5 ?
H12D C13A H13B . . 143.5 ?
C12 C13A H13C . . 109.5 ?
H12D C13A H13C . . 77.8 ?
C12 C13B H13D . . 109.5 ?
C12 C13B H13E . . 109.5 ?
H13D C13B H13E . . 109.5 ?
C12 C13B H13F . . 109.5 ?
H13D C13B H13F . . 109.5 ?
H13E C13B H13F . . 109.5 ?
C9 C14 H14A . . 109.5 ?
C9 C14 H14B . . 109.5 ?
H14A C14 H14B . . 109.5 ?
C9 C14 H14C . . 109.5 ?
H14A C14 H14C . . 109.5 ?
H14B C14 H14C . . 109.5 ?

loop_
_geom_bond_atom_site_label_1
_geom_bond_atom_site_label_2
_geom_bond_site_symmetry_2
_geom_bond_distance
_geom_bond_publ_flag
F1A C1A . 1.398(6) ?
F1B C1B . 1.375(7) ?
O1 C8 . 1.238(3) ?
O2 C11 . 1.211(2) ?
O3 C11 . 1.342(3) ?
O3 C12 . 1.451(3) ?
N1 C8 . 1.337(3) ?
N1 C7 . 1.468(2) ?
N1 H1N1 . 0.89(3) ?
N2 C8 . 1.379(3) ?
N2 C9 . 1.382(3) ?
N2 H1N2 . 0.86(3) ?
F2A C3A . 1.367(7) ?
C1A C2A . 1.392(8) ?
C1A C6A . 1.404(9) ?
C2A C3A . 1.358(11) ?
C2A H2AA . 0.93 ?
C3A C4A . 1.384(11) ?
C4A C5A . 1.388(7) ?
C4A H4AA . 0.93 ?
C5A C6A . 1.371(11) ?
C5A H5AA . 0.93 ?
C6A C7 . 1.505(8) ?
F2B C3B . 1.355(6) ?
C1B C2B . 1.362(8) ?
C1B C6B . 1.409(12) ?
C2B C3B . 1.378(7) ?
C2B H2BA . 0.93 ?
C3B C4B . 1.373(8) ?
C4B C5B . 1.418(8) ?
C4B H4BA . 0.93 ?
C5B C6B . 1.441(12) ?
C5B H5BA . 0.93 ?
C6B C7 . 1.579(12) ?
C7 C10 . 1.524(3) ?
C7 H7A . 0.98 ?
C7 H7B . 0.96 ?
C9 C10 . 1.349(3) ?
C9 C14 . 1.496(3) ?
C10 C11 . 1.467(3) ?
C12 C13B . 1.299(7) ?
C12 C13A . 1.490(5) ?
C12 H12A . 0.97 ?
C12 H12B . 0.97 ?
C12 H12C . 0.97 ?
C12 H12D . 0.97 ?
C13A H12D . 1.4259 ?
C13A H13A . 0.96 ?
C13A H13B . 0.96 ?
C13A H13C . 0.96 ?
C13B H13D . 0.96 ?
C13B H13E . 0.96 ?
C13B H13F . 0.96 ?
C14 H14A . 0.96 ?
C14 H14B . 0.96 ?
C14 H14C . 0.96 ?

loop_
_geom_hbond_atom_site_label_D
_geom_hbond_atom_site_label_H
_geom_hbond_atom_site_label_A
_geom_hbond_site_symmetry_A
_geom_hbond_distance_DH
_geom_hbond_distance_HA
_geom_hbond_distance_DA
_geom_hbond_angle_DHA
_geom_hbond_publ_flag
N1 H1N1 O2 1_455 0.89(3) 2.14(3) 3.007(2) 165(2) y
N2 H1N2 O1 2_655 0.86(3) 1.99(3) 2.840(2) 177(3) y

loop_
_geom_torsion_atom_site_label_1
_geom_torsion_atom_site_label_2
_geom_torsion_atom_site_label_3
_geom_torsion_atom_site_label_4
_geom_torsion_site_symmetry_1
_geom_torsion_site_symmetry_2
_geom_torsion_site_symmetry_3
_geom_torsion_site_symmetry_4
_geom_torsion
_geom_torsion_publ_flag
F1A C1A C2A C3A . . . . -178.4(6) ?
C6A C1A C2A C3A . . . . 0.7(12) ?
C1A C2A C3A F2A . . . . 179.2(6) ?
C1A C2A C3A C4A . . . . 0.3(12) ?
C2A C3A C4A C5A . . . . -1.0(11) ?
F2A C3A C4A C5A . . . . -180.0(5) ?
C3A C4A C5A C6A . . . . 0.8(12) ?
C4A C5A C6A C1A . . . . 0.1(18) ?
C4A C5A C6A C7 . . . . 177.7(8) ?
C2A C1A C6A C5A . . . . -0.9(17) ?
F1A C1A C6A C5A . . . . 178.2(9) ?
C2A C1A C6A C7 . . . . -178.4(9) ?
F1A C1A C6A C7 . . . . 0.6(17) ?
F1B C1B C2B C3B . . . . 175.8(6) ?
C6B C1B C2B C3B . . . . -0.7(16) ?
C1B C2B C3B F2B . . . . -179.1(5) ?
C1B C2B C3B C4B . . . . 0.7(12) ?
F2B C3B C4B C5B . . . . -178.7(6) ?
C2B C3B C4B C5B . . . . 1.5(12) ?
C3B C4B C5B C6B . . . . -3.4(14) ?
C2B C1B C6B C5B . . . . -1(3) ?
F1B C1B C6B C5B . . . . -178.0(13) ?
C2B C1B C6B C7 . . . . -179.8(10) ?
F1B C1B C6B C7 . . . . 4(2) ?
C4B C5B C6B C1B . . . . 3(2) ?
C4B C5B C6B C7 . . . . -178.4(12) ?
C8 N1 C7 C6A . . . . -118.4(5) ?
C8 N1 C7 C10 . . . . 12.0(3) ?
C8 N1 C7 C6B . . . . -106.5(7) ?
C5A C6A C7 N1 . . . . -109.7(12) ?
C1A C6A C7 N1 . . . . 67.8(15) ?
C5A C6A C7 C10 . . . . 122.8(12) ?
C1A C6A C7 C10 . . . . -59.7(14) ?
C5A C6A C7 C6B . . . . -168(8) ?
C1A C6A C7 C6B . . . . 10(5) ?
C1B C6B C7 N1 . . . . -120.8(15) ?
C5B C6B C7 N1 . . . . 60.9(18) ?
C1B C6B C7 C6A . . . . 5(5) ?
C5B C6B C7 C6A . . . . -173(8) ?
C1B C6B C7 C10 . . . . 120.7(15) ?
C5B C6B C7 C10 . . . . -57.6(18) ?
C7 N1 C8 O1 . . . . -178.9(2) ?
C7 N1 C8 N2 . . . . 1.3(3) ?
C9 N2 C8 O1 . . . . 166.8(2) ?
C9 N2 C8 N1 . . . . -13.3(3) ?
C8 N2 C9 C10 . . . . 9.5(3) ?
C8 N2 C9 C14 . . . . -169.96(19) ?
N2 C9 C10 C11 . . . . -173.48(17) ?
C14 C9 C10 C11 . . . . 6.0(3) ?
N2 C9 C10 C7 . . . . 6.1(3) ?
C14 C9 C10 C7 . . . . -174.45(18) ?
N1 C7 C10 C9 . . . . -15.5(2) ?
C6A C7 C10 C9 . . . . 113.7(5) ?
C6B C7 C10 C9 . . . . 100.3(6) ?
N1 C7 C10 C11 . . . . 164.14(16) ?
C6A C7 C10 C11 . . . . -66.7(5) ?
C6B C7 C10 C11 . . . . -80.1(6) ?
C12 O3 C11 O2 . . . . -4.1(3) ?
C12 O3 C11 C10 . . . . 176.8(2) ?
C9 C10 C11 O2 . . . . 6.0(3) ?
C7 C10 C11 O2 . . . . -173.63(19) ?
C9 C10 C11 O3 . . . . -174.99(18) ?
C7 C10 C11 O3 . . . . 5.4(2) ?
C11 O3 C12 C13B . . . . -104.0(4) ?
C11 O3 C12 C13A . . . . -154.2(3) ?
